data_7025447
loop_
_publ_author_name
'Sebli, Cynthia Paul'
'Howson, Suzanne E.'
'Clarkson, Guy J.'
'Scott, Peter'

_publ_section_title
;
 fac-Specific syntheses of homochiral [Fe(NN)3]2+ complexes (NN = pyridine
 keto-hydrazone); origins of the stereoselectivity.
;
_journal_issue 18
_journal_name_full 'Dalton transactions (Cambridge, England : 2003)'
_journal_page_first 4447
_journal_page_last 4454
_journal_paper_doi 10.1039/c000815j
_journal_volume 39
_journal_year 2010
_chemical_formula_sum 'C36 H42 Cl2 Fe N10 O8'
_chemical_formula_weight 869.55
_chemical_name_systematic
;
?
;
_space_group_IT_number 15
_symmetry_cell_setting monoclinic
_symmetry_space_group_name_Hall '-C 2yc'
_symmetry_space_group_name_H-M 'C 1 2/c 1'
_atom_sites_solution_hydrogens geom
_atom_sites_solution_primary direct
_atom_sites_solution_secondary difmap
_audit_creation_method SHELXL-97
_cell_angle_alpha 90.00
_cell_angle_beta 104.057(5)
_cell_angle_gamma 90.00
_cell_formula_units_Z 4
_cell_length_a 12.0681(6)
_cell_length_b 16.8580(12)
_cell_length_c 19.7972(9)
_cell_measurement_reflns_used 5279
_cell_measurement_temperature 100(2)
_cell_measurement_theta_max 70.95
_cell_measurement_theta_min 4.58
_cell_volume 3907.0(4)
_computing_cell_refinement 'CrysAlis RED, Oxford Diffraction Ltd'
_computing_data_collection 'CrysAlis CCD, Oxford Diffraction Ltd'
_computing_data_reduction 'CrysAlis RED, Oxford Diffraction Ltd'
_computing_molecular_graphics 'SHELXTL (Sheldrick, 1997)'
_computing_publication_material 'SHELXTL (Sheldrick, 1997)'
_computing_structure_refinement 'SHELXL-97 (Sheldrick, 1997)'
_computing_structure_solution 'SHELXS-97 (Sheldrick, 1990)'
_diffrn_ambient_temperature 100(2)
_diffrn_detector_area_resol_mean 10.2833
_diffrn_measured_fraction_theta_full 0.996
_diffrn_measured_fraction_theta_max 0.996
_diffrn_measurement_device_type 'Oxford Diffraction Gemini R'
_diffrn_measurement_method '\f & \w scans'
_diffrn_radiation_monochromator graphite
_diffrn_radiation_source 'Enhance (Mo) X-ray Source'
_diffrn_radiation_type CuK\a
_diffrn_radiation_wavelength 1.54178
_diffrn_reflns_av_R_equivalents 0.0869
_diffrn_reflns_av_sigmaI/netI 0.0564
_diffrn_reflns_limit_h_max 11
_diffrn_reflns_limit_h_min -14
_diffrn_reflns_limit_k_max 20
_diffrn_reflns_limit_k_min -20
_diffrn_reflns_limit_l_max 24
_diffrn_reflns_limit_l_min -24
_diffrn_reflns_number 23664
_diffrn_reflns_theta_full 71.10
_diffrn_reflns_theta_max 71.10
_diffrn_reflns_theta_min 4.60
_diffrn_standards_decay_% nil
_exptl_absorpt_coefficient_mu 4.905
_exptl_absorpt_correction_T_max 1.00
_exptl_absorpt_correction_T_min 0.34
_exptl_absorpt_correction_type multi-scan
_exptl_absorpt_process_details 'ABSPACK(CrysAlis, Oxford Diffraction)'
_exptl_crystal_colour orange
_exptl_crystal_density_diffrn 1.478
_exptl_crystal_density_method 'not measured'
_exptl_crystal_description plate
_exptl_crystal_F_000 1808
_exptl_crystal_size_max 0.08
_exptl_crystal_size_mid 0.05
_exptl_crystal_size_min 0.01
_refine_diff_density_max 0.589
_refine_diff_density_min -0.403
_refine_diff_density_rms 0.068
_refine_ls_extinction_method none
_refine_ls_goodness_of_fit_ref 0.901
_refine_ls_hydrogen_treatment constr
_refine_ls_matrix_type full
_refine_ls_number_parameters 262
_refine_ls_number_reflns 3773
_refine_ls_number_restraints 0
_refine_ls_restrained_S_all 0.901
_refine_ls_R_factor_all 0.0571
_refine_ls_R_factor_gt 0.0400
_refine_ls_shift/su_max 0.000
_refine_ls_shift/su_mean 0.000
_refine_ls_structure_factor_coef Fsqd
_refine_ls_weighting_details 'calc w=1/[\s^2^(Fo^2^)+(0.0586P)^2^+0.0000P] where P=(Fo^2^+2Fc^2^)/3'
_refine_ls_weighting_scheme calc
_refine_ls_wR_factor_gt 0.0916
_refine_ls_wR_factor_ref 0.0966
_reflns_number_gt 2763
_reflns_number_total 3773
_reflns_threshold_expression >2sigma(I)
_cod_data_source_file c000815j.txt
_cod_data_source_block c7
_cod_original_sg_symbol_H-M C2/c
_cod_database_code 7025447

loop_
_symmetry_equiv_pos_as_xyz
'x, y, z'
'-x, y, -z+1/2'
'x+1/2, y+1/2, z'
'-x+1/2, y+1/2, -z+1/2'
'-x, -y, -z'
'x, -y, z-1/2'
'-x+1/2, -y+1/2, -z'
'x+1/2, -y+1/2, z-1/2'

loop_
_atom_site_label
_atom_site_type_symbol
_atom_site_fract_x
_atom_site_fract_y
_atom_site_fract_z
_atom_site_U_iso_or_equiv
_atom_site_adp_type
_atom_site_occupancy
_atom_site_symmetry_multiplicity
_atom_site_calc_flag
_atom_site_refinement_flags
Fe1 Fe 1.0000 0.32937(3) 0.2500 0.01537(14) Uani 1 2 d S
N1 N 0.84835(16) 0.33231(13) 0.26989(9) 0.0170(4) Uani 1 1 d .
C1 C 0.7585(2) 0.28659(16) 0.24238(12) 0.0203(5) Uani 1 1 d .
H1A H 0.7623 0.2522 0.2050 0.024 Uiso 1 1 calc R
C2 C 0.6602(2) 0.28736(16) 0.26619(13) 0.0232(5) Uani 1 1 d .
H2A H 0.5985 0.2532 0.2459 0.028 Uiso 1 1 calc R
C3 C 0.6516(2) 0.33766(17) 0.31941(13) 0.0252(6) Uani 1 1 d .
H3A H 0.5846 0.3388 0.3365 0.030 Uiso 1 1 calc R
C4 C 0.7442(2) 0.38685(16) 0.34745(12) 0.0228(6) Uani 1 1 d .
H4A H 0.7406 0.4231 0.3836 0.027 Uiso 1 1 calc R
C5 C 0.8411(2) 0.38237(15) 0.32225(11) 0.0187(5) Uani 1 1 d .
C6 C 0.9469(2) 0.42556(15) 0.35299(12) 0.0188(5) Uani 1 1 d .
C7 C 0.9532(2) 0.48115(16) 0.41213(12) 0.0238(6) Uani 1 1 d .
H7A H 1.0213 0.5146 0.4178 0.036 Uiso 1 1 calc R
H7B H 0.9577 0.4508 0.4549 0.036 Uiso 1 1 calc R
H7C H 0.8848 0.5147 0.4027 0.036 Uiso 1 1 calc R
N2 N 1.03180(17) 0.40814(12) 0.32583(10) 0.0172(4) Uani 1 1 d .
N3 N 1.13988(17) 0.43595(13) 0.36469(10) 0.0202(5) Uani 1 1 d .
C8 C 1.1925(2) 0.38359(17) 0.42222(12) 0.0245(6) Uani 1 1 d .
H8A H 1.2547 0.4117 0.4543 0.037 Uiso 1 1 calc R
H8B H 1.2230 0.3365 0.4040 0.037 Uiso 1 1 calc R
H8C H 1.1351 0.3674 0.4470 0.037 Uiso 1 1 calc R
C9 C 1.2100(2) 0.47465(15) 0.32747(12) 0.0194(5) Uani 1 1 d .
C10 C 1.3266(2) 0.46004(17) 0.34065(13) 0.0238(6) Uani 1 1 d .
H10A H 1.3606 0.4207 0.3736 0.029 Uiso 1 1 calc R
C11 C 1.3935(2) 0.50311(17) 0.30560(13) 0.0252(6) Uani 1 1 d .
H11A H 1.4732 0.4931 0.3149 0.030 Uiso 1 1 calc R
C12 C 1.3452(2) 0.56044(16) 0.25724(13) 0.0252(6) Uani 1 1 d .
H12A H 1.3915 0.5891 0.2332 0.030 Uiso 1 1 calc R
C13 C 1.2301(2) 0.57560(16) 0.24423(12) 0.0237(6) Uani 1 1 d .
H13A H 1.1965 0.6146 0.2108 0.028 Uiso 1 1 calc R
C14 C 1.1627(2) 0.53402(16) 0.27990(12) 0.0208(5) Uani 1 1 d .
H14A H 1.0837 0.5461 0.2719 0.025 Uiso 1 1 calc R
N4 N 1.04040(17) 0.24710(13) 0.32140(10) 0.0177(4) Uani 1 1 d .
C15 C 1.0594(2) 0.20176(16) 0.36512(12) 0.0194(5) Uani 1 1 d .
C16 C 1.0873(2) 0.14367(17) 0.42140(13) 0.0260(6) Uani 1 1 d .
H16A H 1.1671 0.1271 0.4283 0.039 Uiso 1 1 calc R
H16B H 1.0373 0.0974 0.4093 0.039 Uiso 1 1 calc R
H16C H 1.0761 0.1675 0.4644 0.039 Uiso 1 1 calc R
N5 N 0.6509(3) 0.45732(18) 0.48139(14) 0.0483(8) Uani 1 1 d .
C17 C 0.6749(3) 0.4057(2) 0.51920(15) 0.0340(7) Uani 1 1 d .
C18 C 0.7061(3) 0.33999(19) 0.56751(15) 0.0355(7) Uani 1 1 d .
H18A H 0.6597 0.2935 0.5493 0.053 Uiso 1 1 calc R
H18B H 0.6926 0.3548 0.6127 0.053 Uiso 1 1 calc R
H18C H 0.7871 0.3273 0.5732 0.053 Uiso 1 1 calc R
Cl10 Cl 0.45910(5) 0.21009(4) 0.42355(3) 0.02186(15) Uani 1 1 d .
O11 O 0.46652(17) 0.29525(11) 0.42281(10) 0.0297(4) Uani 1 1 d .
O12 O 0.34177(16) 0.18683(13) 0.41447(10) 0.0324(5) Uani 1 1 d .
O13 O 0.52568(17) 0.18050(12) 0.48888(9) 0.0322(5) Uani 1 1 d .
O14 O 0.50205(16) 0.17772(12) 0.36770(9) 0.0301(4) Uani 1 1 d .

loop_
_atom_site_aniso_label
_atom_site_aniso_U_11
_atom_site_aniso_U_22
_atom_site_aniso_U_33
_atom_site_aniso_U_23
_atom_site_aniso_U_13
_atom_site_aniso_U_12
Fe1 0.0180(3) 0.0185(3) 0.0098(2) 0.000 0.0038(2) 0.000
N1 0.0176(10) 0.0213(11) 0.0122(9) 0.0016(8) 0.0034(8) -0.0008(9)
C1 0.0240(13) 0.0210(13) 0.0149(11) -0.0002(10) 0.0030(10) -0.0005(11)
C2 0.0226(14) 0.0228(14) 0.0230(12) 0.0000(11) 0.0030(10) -0.0038(11)
C3 0.0221(13) 0.0311(15) 0.0245(12) 0.0021(11) 0.0098(11) -0.0009(12)
C4 0.0287(14) 0.0248(14) 0.0167(12) -0.0020(10) 0.0089(10) 0.0025(11)
C5 0.0242(13) 0.0202(13) 0.0118(11) 0.0024(9) 0.0044(10) 0.0030(11)
C6 0.0236(13) 0.0199(13) 0.0124(10) 0.0024(9) 0.0032(9) 0.0006(10)
C7 0.0301(14) 0.0259(14) 0.0155(11) -0.0034(10) 0.0056(10) -0.0021(12)
N2 0.0196(10) 0.0185(11) 0.0127(9) 0.0004(8) 0.0026(8) -0.0022(9)
N3 0.0200(11) 0.0257(12) 0.0129(9) 0.0022(8) 0.0001(8) -0.0031(9)
C8 0.0254(14) 0.0316(15) 0.0139(11) 0.0032(11) 0.0000(10) -0.0039(12)
C9 0.0235(13) 0.0212(13) 0.0130(10) -0.0041(9) 0.0033(10) -0.0049(11)
C10 0.0269(14) 0.0231(14) 0.0202(12) 0.0013(10) 0.0032(10) 0.0020(11)
C11 0.0221(14) 0.0281(15) 0.0264(13) -0.0006(11) 0.0077(11) 0.0004(11)
C12 0.0304(15) 0.0253(14) 0.0220(12) -0.0025(11) 0.0108(11) -0.0068(12)
C13 0.0322(15) 0.0225(14) 0.0150(11) 0.0013(10) 0.0031(11) -0.0007(12)
C14 0.0195(13) 0.0245(14) 0.0169(11) 0.0004(10) 0.0012(10) -0.0023(11)
N4 0.0183(10) 0.0214(11) 0.0140(9) 0.0013(9) 0.0049(8) 0.0021(9)
C15 0.0188(12) 0.0236(13) 0.0163(11) -0.0039(11) 0.0051(10) -0.0014(11)
C16 0.0276(14) 0.0305(15) 0.0190(12) 0.0062(11) 0.0038(11) -0.0001(12)
N5 0.082(2) 0.0360(16) 0.0341(14) -0.0056(13) 0.0286(15) -0.0047(16)
C17 0.0417(18) 0.0373(18) 0.0284(15) -0.0118(14) 0.0191(13) -0.0080(14)
C18 0.0307(16) 0.0406(19) 0.0339(15) -0.0055(14) 0.0054(12) -0.0009(14)
Cl10 0.0233(3) 0.0244(3) 0.0175(3) 0.0029(2) 0.0043(2) 0.0000(3)
O11 0.0414(12) 0.0192(10) 0.0291(9) 0.0022(8) 0.0099(8) 0.0004(9)
O12 0.0255(10) 0.0429(13) 0.0287(10) 0.0020(9) 0.0063(8) -0.0028(9)
O13 0.0336(11) 0.0364(12) 0.0222(9) 0.0081(9) -0.0018(8) -0.0014(9)
O14 0.0319(11) 0.0347(11) 0.0251(9) -0.0016(9) 0.0095(8) 0.0026(9)

loop_
_atom_type_symbol
_atom_type_description
_atom_type_scat_dispersion_real
_atom_type_scat_dispersion_imag
_atom_type_scat_source
C C 0.0181 0.0091 'International Tables Vol C Tables 4.2.6.8 and 6.1.1.4'
H H 0.0000 0.0000 'International Tables Vol C Tables 4.2.6.8 and 6.1.1.4'
N N 0.0311 0.0180 'International Tables Vol C Tables 4.2.6.8 and 6.1.1.4'
O O 0.0492 0.0322 'International Tables Vol C Tables 4.2.6.8 and 6.1.1.4'
Cl Cl 0.3639 0.7018 'International Tables Vol C Tables 4.2.6.8 and 6.1.1.4'
Fe Fe -1.1336 3.1974 'International Tables Vol C Tables 4.2.6.8 and 6.1.1.4'

loop_
_geom_angle_atom_site_label_1
_geom_angle_atom_site_label_2
_geom_angle_atom_site_label_3
_geom_angle
_geom_angle_site_symmetry_1
_geom_angle_site_symmetry_3
N4 Fe1 N4 89.66(12) 2_755 .
N4 Fe1 N1 87.35(8) 2_755 2_755
N4 Fe1 N1 94.70(8) . 2_755
N4 Fe1 N1 94.70(8) 2_755 .
N4 Fe1 N1 87.35(8) . .
N1 Fe1 N1 177.11(13) 2_755 .
N4 Fe1 N2 175.28(8) 2_755 .
N4 Fe1 N2 87.65(8) . .
N1 Fe1 N2 96.73(8) 2_755 .
N1 Fe1 N2 81.30(8) . .
N4 Fe1 N2 87.65(8) 2_755 2_755
N4 Fe1 N2 175.28(8) . 2_755
N1 Fe1 N2 81.30(8) 2_755 2_755
N1 Fe1 N2 96.73(8) . 2_755
N2 Fe1 N2 95.29(12) . 2_755
C1 N1 C5 118.3(2) . .
C1 N1 Fe1 127.48(17) . .
C5 N1 Fe1 113.89(16) . .
N1 C1 C2 122.5(2) . .
N1 C1 H1A 118.8 . .
C2 C1 H1A 118.8 . .
C3 C2 C1 119.9(2) . .
C3 C2 H2A 120.0 . .
C1 C2 H2A 120.0 . .
C2 C3 C4 118.0(2) . .
C2 C3 H3A 121.0 . .
C4 C3 H3A 121.0 . .
C5 C4 C3 119.4(2) . .
C5 C4 H4A 120.3 . .
C3 C4 H4A 120.3 . .
N1 C5 C4 121.8(2) . .
N1 C5 C6 114.5(2) . .
C4 C5 C6 123.5(2) . .
N2 C6 C5 114.2(2) . .
N2 C6 C7 124.9(2) . .
C5 C6 C7 120.8(2) . .
C6 C7 H7A 109.5 . .
C6 C7 H7B 109.5 . .
H7A C7 H7B 109.5 . .
C6 C7 H7C 109.5 . .
H7A C7 H7C 109.5 . .
H7B C7 H7C 109.5 . .
C6 N2 N3 114.37(19) . .
C6 N2 Fe1 116.08(17) . .
N3 N2 Fe1 128.09(15) . .
C9 N3 N2 117.22(18) . .
C9 N3 C8 119.1(2) . .
N2 N3 C8 113.0(2) . .
N3 C8 H8A 109.5 . .
N3 C8 H8B 109.5 . .
H8A C8 H8B 109.5 . .
N3 C8 H8C 109.5 . .
H8A C8 H8C 109.5 . .
H8B C8 H8C 109.5 . .
C10 C9 C14 118.8(2) . .
C10 C9 N3 121.9(2) . .
C14 C9 N3 119.1(2) . .
C9 C10 C11 119.9(2) . .
C9 C10 H10A 120.1 . .
C11 C10 H10A 120.1 . .
C12 C11 C10 120.8(3) . .
C12 C11 H11A 119.6 . .
C10 C11 H11A 119.6 . .
C13 C12 C11 119.7(2) . .
C13 C12 H12A 120.2 . .
C11 C12 H12A 120.2 . .
C12 C13 C14 120.1(3) . .
C12 C13 H13A 120.0 . .
C14 C13 H13A 120.0 . .
C13 C14 C9 120.7(2) . .
C13 C14 H14A 119.6 . .
C9 C14 H14A 119.6 . .
C15 N4 Fe1 175.6(2) . .
N4 C15 C16 178.4(3) . .
C15 C16 H16A 109.5 . .
C15 C16 H16B 109.5 . .
H16A C16 H16B 109.5 . .
C15 C16 H16C 109.5 . .
H16A C16 H16C 109.5 . .
H16B C16 H16C 109.5 . .
N5 C17 C18 179.7(4) . .
C17 C18 H18A 109.5 . .
C17 C18 H18B 109.5 . .
H18A C18 H18B 109.5 . .
C17 C18 H18C 109.5 . .
H18A C18 H18C 109.5 . .
H18B C18 H18C 109.5 . .
O13 Cl10 O12 109.67(12) . .
O13 Cl10 O14 109.48(12) . .
O12 Cl10 O14 109.17(12) . .
O13 Cl10 O11 109.46(12) . .
O12 Cl10 O11 109.43(12) . .
O14 Cl10 O11 109.63(12) . .

loop_
_geom_bond_atom_site_label_1
_geom_bond_atom_site_label_2
_geom_bond_distance
_geom_bond_site_symmetry_2
Fe1 N4 1.956(2) 2_755
Fe1 N4 1.956(2) .
Fe1 N1 1.9639(19) 2_755
Fe1 N1 1.9639(19) .
Fe1 N2 1.971(2) .
Fe1 N2 1.971(2) 2_755
N1 C1 1.334(3) .
N1 C5 1.356(3) .
C1 C2 1.378(4) .
C1 H1A 0.9500 .
C2 C3 1.376(4) .
C2 H2A 0.9500 .
C3 C4 1.393(4) .
C3 H3A 0.9500 .
C4 C5 1.381(3) .
C4 H4A 0.9500 .
C5 C6 1.467(4) .
C6 N2 1.301(3) .
C6 C7 1.487(3) .
C7 H7A 0.9800 .
C7 H7B 0.9800 .
C7 H7C 0.9800 .
N2 N3 1.423(3) .
N3 C9 1.409(3) .
N3 C8 1.459(3) .
C8 H8A 0.9800 .
C8 H8B 0.9800 .
C8 H8C 0.9800 .
C9 C10 1.390(4) .
C9 C14 1.397(4) .
C10 C11 1.390(4) .
C10 H10A 0.9500 .
C11 C12 1.385(4) .
C11 H11A 0.9500 .
C12 C13 1.375(4) .
C12 H12A 0.9500 .
C13 C14 1.389(4) .
C13 H13A 0.9500 .
C14 H14A 0.9500 .
N4 C15 1.135(3) .
C15 C16 1.460(3) .
C16 H16A 0.9800 .
C16 H16B 0.9800 .
C16 H16C 0.9800 .
N5 C17 1.139(4) .
C17 C18 1.452(4) .
C18 H18A 0.9800 .
C18 H18B 0.9800 .
C18 H18C 0.9800 .
Cl10 O13 1.4361(19) .
Cl10 O12 1.438(2) .
Cl10 O14 1.4378(19) .
Cl10 O11 1.4387(19) .
